data_2004553
loop_
_publ_author_name
'Elmali, A.'
'Elerman, Y.'
'Svoboda, I.'
'Fuess, H.'

_publ_section_title
;
 <i>trans</i>-Bis[<i>N</i>-(4-bromophenyl)salicylaldiminato]cobalt(II)
;
_journal_issue 3
_journal_name_full 'Acta Crystallographica Section C'
_journal_page_first 553
_journal_page_last 554
_journal_paper_doi 10.1107/S0108270195011875
_journal_volume 52
_journal_year 1996
_chemical_formula_iupac '[Co1 (C13 H9 Br1 N1 O1)2]'
_chemical_formula_sum 'C26 H18 Br2 Co N2 O2'
_chemical_formula_weight 609.18
_chemical_name_systematic ?
_space_group_IT_number 15
_symmetry_cell_setting monoclinic
_symmetry_space_group_name_Hall '-C 2yc'
_symmetry_space_group_name_H-M 'C 1 2/c 1'
_audit_creation_method SHELXL
_cell_angle_alpha 90.00
_cell_angle_beta 95.91(4)
_cell_angle_gamma 90.00
_cell_formula_units_Z 4
_cell_length_a 21.839(9)
_cell_length_b 8.995(5)
_cell_length_c 11.823(5)
_cell_measurement_reflns_used 24
_cell_measurement_temperature 298(2)
_cell_measurement_theta_max 19.05
_cell_measurement_theta_min 7.26
_cell_volume 2310.2(19)
_computing_cell_refinement DIF4
_computing_data_collection 'DIF4 (Stoe & Cie, 1991a)'
_computing_data_reduction 'REDU4 (Stoe & Cie, 1991b)'
_computing_molecular_graphics 'Xtal3.2 (Hall, Flack & Stewart, 1992)'
_computing_publication_material SHELXL93
_computing_structure_refinement 'SHELXL93 (Sheldrick, 1993)'
_computing_structure_solution 'SHELXS86 (Sheldrick, 1985)'
_diffrn_ambient_temperature 298(2)
_diffrn_measurement_device 'Stoe-Stadi4 four-circle'
_diffrn_measurement_method \w/2\q
_diffrn_radiation_monochromator graphite
_diffrn_radiation_source 'fine-focus sealed tube'
_diffrn_radiation_type MoK\a
_diffrn_radiation_wavelength 0.71069
_diffrn_reflns_av_R_equivalents 0.0341
_diffrn_reflns_av_sigmaI/netI 0.0387
_diffrn_reflns_limit_h_max 24
_diffrn_reflns_limit_h_min -24
_diffrn_reflns_limit_k_max 9
_diffrn_reflns_limit_k_min 0
_diffrn_reflns_limit_l_max 13
_diffrn_reflns_limit_l_min -13
_diffrn_reflns_number 3385
_diffrn_reflns_theta_max 23.02
_diffrn_reflns_theta_min 1.87
_diffrn_standards_decay_% 0.9
_diffrn_standards_interval_time 120
_diffrn_standards_number 3
_exptl_absorpt_coefficient_mu 4.229
_exptl_absorpt_correction_T_max 0.99
_exptl_absorpt_correction_T_min 0.59
_exptl_absorpt_correction_type 'empirical via \y scan'
_exptl_crystal_colour red
_exptl_crystal_density_diffrn 1.751
_exptl_crystal_description prism
_exptl_crystal_F_000 1204
_exptl_crystal_size_max 0.20
_exptl_crystal_size_mid 0.15
_exptl_crystal_size_min 0.05
_refine_diff_density_max 0.366
_refine_diff_density_min -0.321
_refine_ls_extinction_method none
_refine_ls_goodness_of_fit_all 1.057
_refine_ls_goodness_of_fit_obs 1.053
_refine_ls_matrix_type full
_refine_ls_number_parameters 150
_refine_ls_number_reflns 1603
_refine_ls_number_restraints 0
_refine_ls_restrained_S_all 1.062
_refine_ls_restrained_S_obs 1.053
_refine_ls_R_factor_all 0.0566
_refine_ls_R_factor_obs 0.0334
_refine_ls_shift/esd_max 0.002
_refine_ls_shift/esd_mean 0.000
_refine_ls_structure_factor_coef Fsqd
_refine_ls_weighting_scheme
;
calc w = 1/[\s^2^(F~o~^2^) + (0.0420P)^2^ + 3.6412P]
where P = (F~o~^2^ + 2F~c~^2^)/3
;
_refine_ls_wR_factor_all 0.0924
_refine_ls_wR_factor_obs 0.0783
_reflns_number_observed 1210
_reflns_number_total 1604
_reflns_observed_criterion >2sigma(I)
_cod_data_source_file ab1229.cif
_cod_data_source_block ab1229
_cod_original_cell_volume 2310.2(2)
_cod_original_sg_symbol_H-M 'C 2/c'
_cod_original_formula_sum 'C26 H18 Br2 Co1 N2 O2'
_cod_database_code 2004553

loop_
_symmetry_equiv_pos_as_xyz
'x, y, z'
'-x, y, -z+1/2'
'x+1/2, y+1/2, z'
'-x+1/2, y+1/2, -z+1/2'
'-x, -y, -z'
'x, -y, z-1/2'
'-x+1/2, -y+1/2, -z'
'x+1/2, -y+1/2, z-1/2'

loop_
_atom_site_aniso_label
_atom_site_aniso_U_11
_atom_site_aniso_U_22
_atom_site_aniso_U_33
_atom_site_aniso_U_12
_atom_site_aniso_U_13
_atom_site_aniso_U_23
Co 0.0431(5) 0.0603(6) 0.0436(5) 0.000 0.0126(4) 0.000
Br1 0.0717(4) 0.0650(4) 0.0758(4) 0.0060(3) -0.0054(3) 0.0156(3)
N1 0.033(2) 0.056(2) 0.033(2) -0.003(2) 0.007(2) -0.004(2)
O1 0.047(2) 0.070(2) 0.047(2) 0.007(2) 0.013(2) 0.006(2)
C1 0.046(3) 0.061(3) 0.036(3) -0.011(2) 0.007(2) -0.004(2)
C2 0.038(3) 0.059(3) 0.047(3) -0.005(2) 0.011(2) -0.012(2)
C3 0.034(3) 0.058(3) 0.046(3) -0.007(2) 0.005(2) -0.014(2)
C4 0.043(3) 0.066(3) 0.057(3) 0.008(3) -0.001(2) -0.009(3)
C5 0.040(3) 0.078(4) 0.077(4) 0.003(3) 0.002(3) -0.022(3)
C6 0.039(3) 0.097(4) 0.079(4) 0.002(3) 0.017(3) -0.025(4)
C7 0.050(3) 0.077(4) 0.058(3) -0.005(3) 0.019(3) -0.007(3)
C8 0.040(3) 0.052(3) 0.038(3) -0.007(2) 0.002(2) 0.000(2)
C9 0.050(3) 0.074(4) 0.042(3) 0.002(3) 0.008(2) 0.011(2)
C10 0.045(3) 0.073(4) 0.063(3) 0.003(3) 0.011(3) 0.008(3)
C11 0.052(3) 0.050(3) 0.054(3) -0.011(2) -0.006(3) 0.007(2)
C12 0.062(3) 0.058(3) 0.039(3) -0.007(3) 0.003(3) 0.005(2)
C13 0.054(3) 0.056(3) 0.040(3) -0.008(2) 0.009(2) -0.007(2)

loop_
_atom_site_label
_atom_site_occupancy
_atom_site_fract_x
_atom_site_fract_y
_atom_site_fract_z
_atom_site_U_iso_or_equiv
_atom_site_thermal_displace_type
_atom_site_calc_flag
_atom_site_refinement_flags
_atom_site_type_symbol
Co 1 0 .51515(10) .25 .0484(3) Uani d S Co
Br1 1 -0.15744(3) 1.07167(7) -0.10946(5) .0717(2) Uani d . Br
N1 1 .0262(2) .6253(4) .1155(3) .0406(9) Uani d . N
O1 1 .07476(14) .4118(4) .2873(3) .0542(9) Uani d . O
C1 1 .0776(2) .5921(5) .0775(4) .0480(10) Uani d . C
H1 1 .0855(2) .6401(5) .0108(4) .057 Uiso calc R H
C2 1 .1242(2) .4912(5) .1241(4) .0470(10) Uani d . C
C3 1 .1219(2) .4070(5) .2259(4) .0460(10) Uani d . C
C4 1 .1711(2) .3130(6) .2608(4) .0560(10) Uani d . C
H4A 1 .1703(2) .2584(6) .3274(4) .067 Uiso calc R H
C5 1 .2211(2) .2993(7) .1986(5) .065(2) Uani d . C
H5A 1 .2531(2) .2348(7) .2228(5) .078 Uiso calc R H
C6 1 .2235(2) .3826(7) .0995(5) .071(2) Uani d . C
H6A 1 .2571(2) .3743(7) .0577(5) .085 Uiso calc R H
C7 1 .1767(2) .4750(6) .0645(5) .0610(10) Uani d . C
H7A 1 .1791(2) .5303(6) -.0013(5) .073 Uiso calc R H
C8 1 -.0137(2) .7336(5) .0588(4) .0440(10) Uani d . C
C9 1 -.0602(2) .7914(6) .1193(4) .0550(10) Uani d . C
H9A 1 -.0628(2) .7609(6) .1939(4) .066 Uiso calc R H
C10 1 -0.1021(2) .8928(6) .0698(5) .0600(10) Uani d . C
H10A 1 -0.1328(2) .9305(6) .1105(5) .072 Uiso calc R H
C11 1 -.0979(2) .9379(5) -.0408(4) .0530(10) Uani d . C
C12 1 -.0518(2) .8844(5) -0.1008(4) .0530(10) Uani d . C
H12A 1 -.0489(2) .9166(5) -0.1748(4) .064 Uiso calc R H
C13 1 -.0101(2) .7835(5) -.0513(4) .0500(10) Uani d . C
H13A 1 .0211(2) .7481(5) -.0922(4) .060 Uiso calc R H

loop_
_atom_type_symbol
_atom_type_description
_atom_type_scat_dispersion_real
_atom_type_scat_dispersion_imag
_atom_type_scat_source
Co Co 0.3494 0.9721 'International Tables Vol C Tables 4.2.6.8 and 6.1.1.4'
Br Br -0.2901 2.4595 'International Tables Vol C Tables 4.2.6.8 and 6.1.1.4'
N N 0.0061 0.0033 'International Tables Vol C Tables 4.2.6.8 and 6.1.1.4'
O O 0.0106 0.0060 'International Tables Vol C Tables 4.2.6.8 and 6.1.1.4'
C C 0.0033 0.0016 'International Tables Vol C Tables 4.2.6.8 and 6.1.1.4'
H H 0.0000 0.0000 'International Tables Vol C Tables 4.2.6.8 and 6.1.1.4'

loop_
_geom_angle_atom_site_label_1
_geom_angle_atom_site_label_2
_geom_angle_atom_site_label_3
_geom_angle_site_symmetry_1
_geom_angle_site_symmetry_3
_geom_angle
_geom_angle_publ_flag
O1 Co O1 2 . 121.1(2) yes
O1 Co N1 2 2 96.75(14) ?
O1 Co N1 . 2 111.59(14) yes
O1 Co N1 2 . 111.59(14) ?
O1 Co N1 . . 96.75(14) yes
N1 Co N1 2 . 120.8(2) yes
C1 N1 C8 . . 120.4(4) yes
C1 N1 Co1 . . 119.5(3) yes
C8 N1 Co1 . . 119.9(3) yes
C3 O1 Co1 . . 126.3(3) yes
N1 C1 C2 . . 128.6(4) yes
N1 C1 H1 . . 115.7(3) ?
C2 C1 H1 . . 115.7(3) ?
C7 C2 C3 . . 117.8(5) ?
C7 C2 C1 . . 117.0(5) ?
C3 C2 C1 . . 125.2(4) ?
O1 C3 C4 . . 118.6(4) yes
O1 C3 C2 . . 122.9(4) yes
C4 C3 C2 . . 118.5(4) ?
C5 C4 C3 . . 121.5(5) ?
C5 C4 H4A . . 119.2(3) ?
C3 C4 H4A . . 119.2(3) ?
C4 C5 C6 . . 119.9(5) ?
C4 C5 H5A . . 120.1(3) ?
C6 C5 H5A . . 120.1(3) ?
C7 C6 C5 . . 119.7(5) ?
C7 C6 H6A . . 120.1(3) ?
C5 C6 H6A . . 120.1(3) ?
C6 C7 C2 . . 122.6(5) ?
C6 C7 H7A . . 118.7(3) ?
C2 C7 H7A . . 118.7(3) ?
C13 C8 C9 . . 118.3(4) ?
C13 C8 N1 . . 124.8(4) yes
C9 C8 N1 . . 116.9(4) yes
C10 C9 C8 . . 120.8(5) ?
C10 C9 H9A . . 119.6(3) ?
C8 C9 H9A . . 119.6(3) ?
C9 C10 C11 . . 119.5(5) ?
C9 C10 H10A . . 120.3(3) ?
C11 C10 H10A . . 120.3(3) ?
C12 C11 C10 . . 120.5(5) ?
C12 C11 Br1 . . 120.5(4) yes
C10 C11 Br1 . . 119.0(4) yes
C13 C12 C11 . . 120.0(5) ?
C13 C12 H12A . . 120.0(3) ?
C11 C12 H12A . . 120.0(3) ?
C12 C13 C8 . . 120.9(5) ?
C12 C13 H13A . . 119.5(3) ?
C8 C13 H13A . . 119.5(3) ?

loop_
_geom_bond_atom_site_label_1
_geom_bond_atom_site_label_2
_geom_bond_site_symmetry_2
_geom_bond_distance
_geom_bond_publ_flag
Co O1 2 1.891(3) ?
Co O1 . 1.891(3) yes
Co N1 2 2.006(4) ?
Co N1 . 2.006(4) yes
Br1 C11 . 1.892(5) yes
N1 C1 . 1.287(6) yes
N1 C8 . 1.428(6) yes
O1 C3 . 1.319(5) yes
C1 C2 . 1.431(7) yes
C1 H1 . 0.93 ?
C2 C7 . 1.414(6) yes
C2 C3 . 1.427(7) yes
C3 C4 . 1.396(6) yes
C4 C5 . 1.383(7) yes
C4 H4A . 0.93 ?
C5 C6 . 1.396(8) yes
C5 H5A . 0.93 ?
C6 C7 . 1.348(8) yes
C6 H6A . 0.93 ?
C7 H7A . 0.93 ?
C8 C13 . 1.387(6) yes
C8 C9 . 1.401(7) yes
C9 C10 . 1.379(7) yes
C9 H9A . 0.93 ?
C10 C11 . 1.380(7) yes
C10 H10A . 0.93 ?
C11 C12 . 1.377(7) yes
C12 C13 . 1.374(7) yes
C12 H12A . 0.93 ?
C13 H13A . 0.93 ?

loop_
_geom_torsion_atom_site_label_1
_geom_torsion_atom_site_label_2
_geom_torsion_atom_site_label_3
_geom_torsion_atom_site_label_4
_geom_torsion_site_symmetry_1
_geom_torsion
O1 Co1 N1 C1 2 -118.5(3)
O1 Co1 N1 C1 . 8.8(3)
N1 Co1 N1 C1 2 128.9(3)
O1 Co1 N1 C8 2 57.9(3)
O1 Co1 N1 C8 . -174.8(3)
N1 Co1 N1 C8 2 -54.6(3)
O1 Co1 O1 C3 2 111.6(4)
N1 Co1 O1 C3 2 -135.7(3)
N1 Co1 O1 C3 . -8.7(4)
C8 N1 C1 C2 . 177.8(4)
Co1 N1 C1 C2 . -5.8(6)
N1 C1 C2 C7 . 179.9(5)
N1 C1 C2 C3 . -0.6(8)
Co1 O1 C3 C4 . -173.7(3)
Co1 O1 C3 C2 . 5.0(6)
C7 C2 C3 O1 . -179.0(4)
C1 C2 C3 O1 . 1.5(7)
C7 C2 C3 C4 . -0.4(7)
C1 C2 C3 C4 . -179.9(4)
O1 C3 C4 C5 . 178.1(4)
C2 C3 C4 C5 . -0.6(7)
C3 C4 C5 C6 . 1.1(8)
C4 C5 C6 C7 . -0.5(8)
C5 C6 C7 C2 . -0.5(8)
C3 C2 C7 C6 . 0.9(7)
C1 C2 C7 C6 . -179.5(5)
C1 N1 C8 C13 . 16.7(7)
Co1 N1 C8 C13 . -159.7(4)
C1 N1 C8 C9 . -164.1(4)
Co1 N1 C8 C9 . 19.4(5)
C13 C8 C9 C10 . 1.4(7)
N1 C8 C9 C10 . -177.8(4)
C8 C9 C10 C11 . -0.1(8)
C9 C10 C11 C12 . -1.1(8)
C9 C10 C11 Br1 . 177.8(4)
C10 C11 C12 C13 . 1.1(7)
Br1 C11 C12 C13 . -177.8(3)
C11 C12 C13 C8 . 0.3(7)
C9 C8 C13 C12 . -1.5(7)
N1 C8 C13 C12 . 177.7(4)
